data_7127120
loop_
_publ_author_name
'Li, Yan'
'Cheng, Xiu-Fen'
'Fei, Fan'
'Wu, Tian-Rui'
'Bian, Kang-Jie'
'Zhou, Xin'
'Wang, Xi-Sheng'

_publ_section_title
;
 Palladium(II)-catalyzed asymmetric C-H carbonylation to diverse
 isoquinoline derivatives bearing all-carbon quaternary stereocenters.
;
_journal_issue 78
_journal_name_full 'Chemical communications (Cambridge, England)'
_journal_page_first 11605
_journal_page_last 11608
_journal_paper_doi 10.1039/d0cc05219a
_journal_volume 56
_journal_year 2020
_chemical_absolute_configuration ad
_chemical_formula_moiety 'C17 H17 N O3'
_chemical_formula_sum 'C17 H17 N O3'
_chemical_formula_weight 283.32
_space_group_crystal_system monoclinic
_space_group_IT_number 4
_space_group_name_Hall 'P 2yb'
_space_group_name_H-M_alt 'P 1 21 1'
_atom_sites_solution_hydrogens geom
_atom_sites_solution_primary dual
_audit_creation_date 2019-03-27
_audit_creation_method
;
Olex2 1.2
(compiled 2018.05.29 svn.r3508 for OlexSys, GUI svn.r5506)
;
_audit_update_record
;
2020-06-01 deposited with the CCDC.	2020-08-25 downloaded from the CCDC.
;
_cell_angle_alpha 90
_cell_angle_beta 101.0020(10)
_cell_angle_gamma 90
_cell_formula_units_Z 2
_cell_length_a 7.37420(10)
_cell_length_b 8.59040(10)
_cell_length_c 12.08780(10)
_cell_measurement_reflns_used 8189
_cell_measurement_temperature 293(2)
_cell_measurement_theta_max 73.8710
_cell_measurement_theta_min 5.1160
_cell_volume 751.656(15)
_computing_molecular_graphics 'Olex2 (Dolomanov et al., 2009)'
_computing_publication_material 'Olex2 (Dolomanov et al., 2009)'
_computing_structure_refinement 'ShelXL (Sheldrick, 2015)'
_computing_structure_solution 'ShelXT (Sheldrick, 2015)'
_diffrn_ambient_temperature 293(2)
_diffrn_measured_fraction_theta_full 0.999
_diffrn_measured_fraction_theta_max 0.992
_diffrn_measurement_device_type 'SuperNova, Dual, Cu at zero, AtlasS2'
_diffrn_radiation_type CuK\a
_diffrn_radiation_wavelength 1.54184
_diffrn_reflns_av_R_equivalents 0.0284
_diffrn_reflns_av_unetI/netI 0.0193
_diffrn_reflns_Laue_measured_fraction_full 0.999
_diffrn_reflns_Laue_measured_fraction_max 0.992
_diffrn_reflns_limit_h_max 7
_diffrn_reflns_limit_h_min -9
_diffrn_reflns_limit_k_max 10
_diffrn_reflns_limit_k_min -9
_diffrn_reflns_limit_l_max 14
_diffrn_reflns_limit_l_min -14
_diffrn_reflns_number 9272
_diffrn_reflns_point_group_measured_fraction_full 0.944
_diffrn_reflns_point_group_measured_fraction_max 0.925
_diffrn_reflns_theta_full 67.684
_diffrn_reflns_theta_max 73.836
_diffrn_reflns_theta_min 3.725
_exptl_absorpt_coefficient_mu 0.698
_exptl_crystal_density_diffrn 1.252
_exptl_crystal_description block
_exptl_crystal_F_000 300
_exptl_crystal_size_max 0.4
_exptl_crystal_size_mid 0.2
_exptl_crystal_size_min 0.1
_refine_diff_density_max 0.420
_refine_diff_density_min -0.660
_refine_diff_density_rms 0.193
_refine_ls_abs_structure_details
;
 Flack x determined using 1164 quotients [(I+)-(I-)]/[(I+)+(I-)]
 (Parsons, Flack and Wagner, Acta Cryst. B69 (2013) 249-259).
;
_refine_ls_abs_structure_Flack 0.13(8)
_refine_ls_extinction_method none
_refine_ls_goodness_of_fit_ref 1.248
_refine_ls_hydrogen_treatment constr
_refine_ls_matrix_type full
_refine_ls_number_parameters 193
_refine_ls_number_reflns 2808
_refine_ls_number_restraints 1
_refine_ls_restrained_S_all 1.247
_refine_ls_R_factor_all 0.0608
_refine_ls_R_factor_gt 0.0606
_refine_ls_shift/su_max 0.000
_refine_ls_shift/su_mean 0.000
_refine_ls_structure_factor_coef Fsqd
_refine_ls_weighting_details 'w=1/[\s^2^(Fo^2^)+(0.1000P)^2^] where P=(Fo^2^+2Fc^2^)/3'
_refine_ls_weighting_scheme calc
_refine_ls_wR_factor_gt 0.1325
_refine_ls_wR_factor_ref 0.1331
_reflns_Friedel_coverage 0.742
_reflns_Friedel_fraction_full 0.881
_reflns_Friedel_fraction_max 0.848
_reflns_number_gt 2783
_reflns_number_total 2808
_reflns_threshold_expression 'I > 2\s(I)'
_cod_data_source_file d0cc05219a2.cif
_cod_data_source_block exp_47
_cod_depositor_comments 'Adding full bibliography for 7127117--7127120.cif.'
_cod_database_code 7127120
_shelx_shelxl_version_number 2018/3
_shelx_space_group_comment
;
The symmetry employed for this shelxl refinement is uniquely defined
by the following loop, which should always be used as a source of
symmetry information in preference to the above space-group names.
They are only intended as comments.
;
_shelx_estimated_absorpt_t_max 0.933
_shelx_estimated_absorpt_t_min 0.768
_olex2_refinement_description
;
1. Fixed Uiso
 At 1.2 times of:
  All C(H) groups
 At 1.5 times of:
  All C(H,H,H) groups, All O(H) groups
2.a Ternary CH refined with riding coordinates:
 C8(H006)
2.b Aromatic/amide H refined with riding coordinates:
 C16(H007), C12(H00D), C14(H00E), C13(H00F), C15(H00G), C2(H00H), C5(H00I),
 C3(H00J), C4(H00K)
2.c Idealised Me refined as rotating group:
 C17(H00A,H00B,H00C), C20(H00L,H00M,H00N)
2.d Idealised tetrahedral OH refined as rotating group:
 O18(H001)
;
_olex2_submission_special_instructions 'No special instructions were received'

loop_
_space_group_symop_operation_xyz
'x, y, z'
'-x, y+1/2, -z'

loop_
_atom_site_label
_atom_site_type_symbol
_atom_site_fract_x
_atom_site_fract_y
_atom_site_fract_z
_atom_site_U_iso_or_equiv
_atom_site_adp_type
_atom_site_occupancy
_atom_site_site_symmetry_order
_atom_site_calc_flag
_atom_site_refinement_flags_posn
_atom_site_refinement_flags_adp
_atom_site_refinement_flags_occupancy
_atom_site_disorder_assembly
_atom_site_disorder_group
O18 O 0.7307(2) 0.4902(2) 0.52811(12) 0.0510(4) Uani 1 1 d . . . . .
H001 H 0.698793 0.440296 0.469819 0.077 Uiso 1 1 calc GR . . . .
O19 O 0.3424(2) 0.6034(2) 0.52581(13) 0.0548(5) Uani 1 1 d . . . . .
O21 O 0.4642(3) 0.8418(2) 0.66021(16) 0.0649(5) Uani 1 1 d . . . . .
N9 N 0.4930(2) 0.5873(2) 0.61502(15) 0.0430(4) Uani 1 1 d . . . . .
C11 C 0.5842(2) 0.3503(2) 0.79085(15) 0.0353(4) Uani 1 1 d . . . . .
C8 C 0.6129(2) 0.4559(3) 0.60289(15) 0.0382(4) Uani 1 1 d . . . . .
H006 H 0.535537 0.366834 0.573367 0.046 Uiso 1 1 calc R . . . .
C16 C 0.5546(3) 0.4210(3) 0.88873(17) 0.0455(5) Uani 1 1 d . . . . .
H007 H 0.620249 0.510547 0.914294 0.055 Uiso 1 1 calc R . . . .
C7 C 0.7224(2) 0.4137(2) 0.72155(15) 0.0352(4) Uani 1 1 d . . . . .
C17 C 0.8616(3) 0.2844(3) 0.7099(2) 0.0478(5) Uani 1 1 d . . . . .
H00A H 0.918291 0.247725 0.783442 0.072 Uiso 1 1 calc GR . . . .
H00B H 0.954934 0.324901 0.672253 0.072 Uiso 1 1 calc GR . . . .
H00C H 0.798591 0.199921 0.666904 0.072 Uiso 1 1 calc GR . . . .
C1 C 0.8186(3) 0.5609(2) 0.77397(16) 0.0378(4) Uani 1 1 d . . . . .
C12 C 0.4847(3) 0.2154(3) 0.75483(18) 0.0464(5) Uani 1 1 d . . . . .
H00D H 0.503626 0.164742 0.689991 0.056 Uiso 1 1 calc R . . . .
C14 C 0.3281(3) 0.2287(3) 0.9118(2) 0.0537(6) Uani 1 1 d . . . . .
H00E H 0.241557 0.189361 0.951184 0.064 Uiso 1 1 calc R . . . .
C13 C 0.3570(3) 0.1561(3) 0.8155(2) 0.0557(6) Uani 1 1 d . . . . .
H00F H 0.290819 0.066541 0.790459 0.067 Uiso 1 1 calc R . . . .
C10 C 0.5524(3) 0.7201(3) 0.67091(16) 0.0440(5) Uani 1 1 d . . . . .
C6 C 0.7334(3) 0.7048(3) 0.74963(15) 0.0413(4) Uani 1 1 d . . . . .
C15 C 0.4282(3) 0.3604(3) 0.94984(19) 0.0543(6) Uani 1 1 d . . . . .
H00G H 0.411438 0.408592 1.016041 0.065 Uiso 1 1 calc R . . . .
C2 C 0.9883(3) 0.5572(3) 0.8475(2) 0.0517(5) Uani 1 1 d . . . . .
H00H H 1.047891 0.462373 0.864582 0.062 Uiso 1 1 calc R . . . .
C5 C 0.8161(4) 0.8407(3) 0.7986(2) 0.0557(6) Uani 1 1 d . . . . .
H00I H 0.757851 0.936192 0.782192 0.067 Uiso 1 1 calc R . . . .
C3 C 1.0706(3) 0.6926(4) 0.8960(2) 0.0635(7) Uani 1 1 d . . . . .
H00J H 1.184056 0.687671 0.945196 0.076 Uiso 1 1 calc R . . . .
C4 C 0.9853(4) 0.8331(4) 0.8717(2) 0.0649(7) Uani 1 1 d . . . . .
H00K H 1.040681 0.923635 0.904270 0.078 Uiso 1 1 calc R . . . .
C20 C 0.1787(4) 0.5519(8) 0.5608(4) 0.1080(18) Uani 1 1 d . . . . .
H00L H 0.078025 0.551730 0.497315 0.162 Uiso 1 1 calc GR . . . .
H00M H 0.150430 0.620707 0.617712 0.162 Uiso 1 1 calc GR . . . .
H00N H 0.197094 0.448404 0.590824 0.162 Uiso 1 1 calc GR . . . .

loop_
_atom_site_aniso_label
_atom_site_aniso_U_11
_atom_site_aniso_U_22
_atom_site_aniso_U_33
_atom_site_aniso_U_23
_atom_site_aniso_U_13
_atom_site_aniso_U_12
O18 0.0548(8) 0.0596(11) 0.0409(7) -0.0062(7) 0.0147(6) -0.0187(8)
O19 0.0384(7) 0.0725(13) 0.0489(8) 0.0214(8) -0.0033(6) -0.0054(7)
O21 0.0842(12) 0.0482(11) 0.0595(10) 0.0093(8) 0.0067(9) 0.0227(9)
N9 0.0399(7) 0.0448(11) 0.0410(7) 0.0091(7) -0.0010(6) 0.0007(6)
C11 0.0379(7) 0.0274(9) 0.0393(8) 0.0049(7) 0.0043(6) 0.0016(7)
C8 0.0403(8) 0.0372(11) 0.0363(8) -0.0005(7) 0.0056(6) -0.0079(7)
C16 0.0508(10) 0.0445(11) 0.0410(9) -0.0020(8) 0.0084(8) -0.0036(8)
C7 0.0372(8) 0.0298(10) 0.0376(8) -0.0013(7) 0.0042(6) -0.0024(7)
C17 0.0447(10) 0.0372(12) 0.0616(12) -0.0063(9) 0.0105(8) 0.0025(8)
C1 0.0394(8) 0.0342(10) 0.0393(8) -0.0017(8) 0.0061(6) -0.0050(8)
C12 0.0547(10) 0.0316(11) 0.0537(11) -0.0008(9) 0.0121(8) -0.0063(8)
C14 0.0495(10) 0.0521(14) 0.0617(12) 0.0224(11) 0.0160(9) 0.0037(9)
C13 0.0558(11) 0.0396(13) 0.0729(14) 0.0093(10) 0.0153(10) -0.0112(9)
C10 0.0547(10) 0.0371(11) 0.0416(9) 0.0098(8) 0.0126(8) 0.0073(9)
C6 0.0529(10) 0.0336(10) 0.0378(9) 0.0029(8) 0.0098(7) -0.0038(8)
C15 0.0588(11) 0.0609(16) 0.0454(10) 0.0054(9) 0.0154(8) 0.0023(11)
C2 0.0448(10) 0.0482(13) 0.0569(11) -0.0065(10) -0.0037(8) -0.0051(10)
C5 0.0780(14) 0.0337(12) 0.0569(12) -0.0007(9) 0.0165(10) -0.0098(11)
C3 0.0519(11) 0.0663(18) 0.0667(14) -0.0120(14) -0.0027(10) -0.0198(13)
C4 0.0777(16) 0.0505(16) 0.0662(15) -0.0136(12) 0.0129(12) -0.0303(13)
C20 0.0449(12) 0.163(5) 0.112(3) 0.063(3) 0.0061(14) -0.0191(19)

loop_
_atom_type_symbol
_atom_type_description
_atom_type_scat_dispersion_real
_atom_type_scat_dispersion_imag
_atom_type_scat_source
C C 0.0181 0.0091 'International Tables Vol C Tables 4.2.6.8 and 6.1.1.4'
H H 0.0000 0.0000 'International Tables Vol C Tables 4.2.6.8 and 6.1.1.4'
N N 0.0311 0.0180 'International Tables Vol C Tables 4.2.6.8 and 6.1.1.4'
O O 0.0492 0.0322 'International Tables Vol C Tables 4.2.6.8 and 6.1.1.4'

loop_
_geom_angle_atom_site_label_1
_geom_angle_atom_site_label_2
_geom_angle_atom_site_label_3
_geom_angle
_geom_angle_site_symmetry_1
_geom_angle_site_symmetry_3
_geom_angle_publ_flag
N9 O19 C20 109.50(19) . . ?
O19 N9 C8 113.98(17) . . ?
C10 N9 O19 115.72(17) . . ?
C10 N9 C8 123.87(16) . . ?
C16 C11 C7 122.65(18) . . ?
C16 C11 C12 118.14(18) . . ?
C12 C11 C7 119.21(17) . . ?
O18 C8 N9 111.39(18) . . ?
O18 C8 C7 111.67(14) . . ?
N9 C8 C7 107.87(15) . . ?
C11 C16 C15 121.3(2) . . ?
C11 C7 C8 107.74(14) . . ?
C17 C7 C11 108.50(16) . . ?
C17 C7 C8 108.90(16) . . ?
C1 C7 C11 111.78(15) . . ?
C1 C7 C8 108.03(16) . . ?
C1 C7 C17 111.77(15) . . ?
C6 C1 C7 119.51(16) . . ?
C2 C1 C7 122.5(2) . . ?
C2 C1 C6 118.0(2) . . ?
C13 C12 C11 120.4(2) . . ?
C13 C14 C15 119.7(2) . . ?
C14 C13 C12 120.6(2) . . ?
O21 C10 N9 123.4(2) . . ?
O21 C10 C6 122.4(2) . . ?
N9 C10 C6 114.15(18) . . ?
C1 C6 C10 121.73(19) . . ?
C1 C6 C5 120.65(19) . . ?
C5 C6 C10 117.6(2) . . ?
C14 C15 C16 119.8(2) . . ?
C3 C2 C1 121.2(2) . . ?
C4 C5 C6 119.9(3) . . ?
C4 C3 C2 120.2(2) . . ?
C3 C4 C5 120.0(2) . . ?

loop_
_geom_bond_atom_site_label_1
_geom_bond_atom_site_label_2
_geom_bond_distance
_geom_bond_site_symmetry_2
_geom_bond_publ_flag
O18 C8 1.399(2) . ?
O19 N9 1.400(2) . ?
O19 C20 1.424(3) . ?
O21 C10 1.225(3) . ?
N9 C8 1.458(3) . ?
N9 C10 1.355(3) . ?
C11 C16 1.384(3) . ?
C11 C7 1.537(2) . ?
C11 C12 1.396(3) . ?
C8 C7 1.549(2) . ?
C16 C15 1.396(3) . ?
C7 C17 1.537(3) . ?
C7 C1 1.527(3) . ?
C1 C6 1.393(3) . ?
C1 C2 1.391(3) . ?
C12 C13 1.396(3) . ?
C14 C13 1.372(4) . ?
C14 C15 1.381(4) . ?
C10 C6 1.490(3) . ?
C6 C5 1.395(3) . ?
C2 C3 1.389(4) . ?
C5 C4 1.386(4) . ?
C3 C4 1.367(5) . ?
